data_7107709
loop_
_publ_author_name
'Sissel S. Andersen'
'Morten Jensen'
'Anne Sorensen'
'Eigo Miyazaki'
'Kazuo Takimiya'
'Bo W. Laursen'
'Amar H. Flood'
'Jan O. Jeppesen'

_publ_section_title
;
 Anion effects on the cyclobis(paraquat-p-phenylene) host
;
_journal_name_full Chem.Commun.
_journal_page_first 5157
_journal_paper_doi 10.1039/c2cc31225e
_journal_volume 48
_journal_year 2012
_chemical_formula_sum 'C120 H50 Cl48 N10 O24 P4'
_chemical_formula_weight 3841.18
_chemical_name_common TRISPHAT
_chemical_name_systematic
;
?
;
_space_group_IT_number 2
_symmetry_cell_setting triclinic
_symmetry_space_group_name_Hall '-P 1'
_symmetry_space_group_name_H-M 'P -1'
_atom_sites_solution_hydrogens geom
_atom_sites_solution_primary direct
_atom_sites_solution_secondary difmap
_audit_creation_method SHELXL-97
_cell_angle_alpha 74.787(4)
_cell_angle_beta 87.859(4)
_cell_angle_gamma 66.476(4)
_cell_formula_units_Z 1
_cell_length_a 14.821(4)
_cell_length_b 15.650(5)
_cell_length_c 17.686(5)
_cell_measurement_reflns_used 6218
_cell_measurement_temperature 296(2)
_cell_measurement_theta_max 27.94
_cell_measurement_theta_min 2.39
_cell_volume 3619.0(18)
_computing_cell_refinement 'Bruker SAINT'
_computing_data_collection 'Bruker APEX2'
_computing_data_reduction 'SHELXS-97 (Sheldrick, 1990)'
_computing_structure_refinement 'SHELXL-97 (Sheldrick, 1997)'
_computing_structure_solution 'SHELXS-97 (Sheldrick, 1990)'
_diffrn_ambient_temperature 296(2)
_diffrn_measured_fraction_theta_full 0.909
_diffrn_measured_fraction_theta_max 0.909
_diffrn_measurement_device_type 'Bruker APEX-II CCD'
_diffrn_measurement_method '\f and \w scans'
_diffrn_radiation_monochromator graphite
_diffrn_radiation_source 'sealed tube'
_diffrn_radiation_type MoK\a
_diffrn_radiation_wavelength 0.71073
_diffrn_reflns_av_R_equivalents 0.0275
_diffrn_reflns_av_sigmaI/netI 0.1020
_diffrn_reflns_limit_h_max 17
_diffrn_reflns_limit_h_min -19
_diffrn_reflns_limit_k_max 15
_diffrn_reflns_limit_k_min -20
_diffrn_reflns_limit_l_max 18
_diffrn_reflns_limit_l_min -22
_diffrn_reflns_number 20594
_diffrn_reflns_theta_full 28.09
_diffrn_reflns_theta_max 28.09
_diffrn_reflns_theta_min 1.20
_exptl_absorpt_coefficient_mu 1.011
_exptl_absorpt_correction_type none
_exptl_crystal_colour block
_exptl_crystal_density_diffrn 1.763
_exptl_crystal_density_method 'not measured'
_exptl_crystal_description yellow
_exptl_crystal_F_000 1908
_exptl_crystal_size_max 0.20
_exptl_crystal_size_mid 0.08
_exptl_crystal_size_min 0.05
_refine_diff_density_max 0.830
_refine_diff_density_min -0.608
_refine_diff_density_rms 0.099
_refine_ls_extinction_method none
_refine_ls_goodness_of_fit_ref 1.116
_refine_ls_hydrogen_treatment noref
_refine_ls_matrix_type full
_refine_ls_number_parameters 895
_refine_ls_number_reflns 16007
_refine_ls_number_restraints 6
_refine_ls_restrained_S_all 1.118
_refine_ls_R_factor_all 0.1793
_refine_ls_R_factor_gt 0.1045
_refine_ls_shift/su_max 0.014
_refine_ls_shift/su_mean 0.000
_refine_ls_structure_factor_coef Fsqd
_refine_ls_weighting_details 'calc w=1/[\s^2^(Fo^2^)+(0.0472P)^2^+21.7354P] where P=(Fo^2^+2Fc^2^)/3'
_refine_ls_weighting_scheme calc
_refine_ls_wR_factor_gt 0.2054
_refine_ls_wR_factor_ref 0.2347
_reflns_number_gt 8590
_reflns_number_total 16007
_reflns_threshold_expression >2sigma(I)
_cod_data_source_file c2cc31225e.txt
_cod_data_source_block TRISPHAT_CBPQT
_cod_original_cell_volume 3618.9(18)
_cod_original_sg_symbol_H-M 'P-1 '
_cod_database_code 7107709

loop_
_symmetry_equiv_pos_as_xyz
'x, y, z'
'-x, -y, -z'

loop_
_atom_site_label
_atom_site_type_symbol
_atom_site_fract_x
_atom_site_fract_y
_atom_site_fract_z
_atom_site_U_iso_or_equiv
_atom_site_adp_type
_atom_site_occupancy
_atom_site_symmetry_multiplicity
_atom_site_calc_flag
_atom_site_refinement_flags
C61 C 0.1508(9) 0.7908(7) 0.3367(6) 0.075(3) Uani 1 1 d .
H22 H 0.2095 0.7962 0.3532 0.090 Uiso 1 1 calc R
H23 H 0.1176 0.8447 0.2913 0.090 Uiso 1 1 calc R
C1 C 0.1783(8) 0.6958(7) 0.3161(5) 0.059(3) Uani 1 1 d .
C2 C 0.1088(8) 0.6769(7) 0.2842(6) 0.070(3) Uani 1 1 d .
H1 H 0.0448 0.7244 0.2725 0.084 Uiso 1 1 calc R
C3 C 0.1302(9) 0.5897(8) 0.2686(6) 0.069(3) Uani 1 1 d .
H2 H 0.0808 0.5787 0.2472 0.083 Uiso 1 1 calc R
C4 C 0.2249(9) 0.5181(8) 0.2847(6) 0.065(3) Uani 1 1 d .
C5 C 0.2956(8) 0.5375(9) 0.3151(6) 0.076(3) Uani 1 1 d .
H3 H 0.3600 0.4908 0.3255 0.091 Uiso 1 1 calc R
C6 C 0.2725(9) 0.6271(9) 0.3310(6) 0.075(3) Uani 1 1 d .
H4 H 0.3215 0.6393 0.3516 0.090 Uiso 1 1 calc R
C62 C 0.2485(9) 0.4215(8) 0.2677(7) 0.082(3) Uani 1 1 d .
H24 H 0.2286 0.4320 0.2132 0.098 Uiso 1 1 calc R
H25 H 0.3190 0.3828 0.2763 0.098 Uiso 1 1 calc R
N6 N 0.1946(7) 0.3686(6) 0.3208(5) 0.071(2) Uani 1 1 d .
C8 C 0.1126(9) 0.3654(8) 0.2934(6) 0.070(3) Uani 1 1 d .
H5 H 0.0903 0.3929 0.2407 0.084 Uiso 1 1 calc R
C9 C 0.0631(8) 0.3213(7) 0.3441(6) 0.063(3) Uani 1 1 d .
H6 H 0.0070 0.3184 0.3251 0.076 Uiso 1 1 calc R
C10 C 0.0939(7) 0.2806(7) 0.4235(5) 0.055(2) Uani 1 1 d .
C11 C 0.1812(8) 0.2820(7) 0.4479(6) 0.068(3) Uani 1 1 d .
H7 H 0.2067 0.2528 0.4999 0.082 Uiso 1 1 calc R
C12 C 0.2306(8) 0.3268(8) 0.3947(7) 0.072(3) Uani 1 1 d .
H8 H 0.2891 0.3275 0.4110 0.086 Uiso 1 1 calc R
C13 C 0.0338(8) 0.2446(6) 0.4817(5) 0.056(2) Uani 1 1 d .
C14 C -0.0674(8) 0.2844(7) 0.4688(6) 0.065(3) Uani 1 1 d .
H9 H -0.0968 0.3252 0.4198 0.078 Uiso 1 1 calc R
C15 C -0.1252(8) 0.2650(7) 0.5269(6) 0.066(3) Uani 1 1 d .
H10 H -0.1934 0.2912 0.5170 0.079 Uiso 1 1 calc R
N7 N -0.0838(7) 0.2083(5) 0.5980(5) 0.063(2) Uani 1 1 d .
C17 C 0.0127(9) 0.1627(7) 0.6109(6) 0.070(3) Uani 1 1 d .
H11 H 0.0395 0.1183 0.6592 0.085 Uiso 1 1 calc R
C18 C 0.0747(8) 0.1789(7) 0.5548(6) 0.066(3) Uani 1 1 d .
H12 H 0.1427 0.1468 0.5651 0.079 Uiso 1 1 calc R
P1 P 0.01434(15) 1.10127(14) 0.24055(11) 0.0347(4) Uani 1 1 d .
O1 O 0.1075(4) 1.1417(3) 0.2361(3) 0.0376(12) Uani 1 1 d .
C19 C 0.1664(6) 1.1031(5) 0.3031(4) 0.0362(17) Uani 1 1 d .
C20 C 0.2511(6) 1.1168(6) 0.3161(5) 0.0421(19) Uani 1 1 d .
C21 C 0.3022(6) 1.0726(6) 0.3903(4) 0.045(2) Uani 1 1 d .
C22 C 0.2678(6) 1.0184(6) 0.4483(4) 0.046(2) Uani 1 1 d .
C23 C 0.1834(6) 1.0029(6) 0.4349(4) 0.0412(19) Uani 1 1 d .
C24 C 0.1349(6) 1.0446(5) 0.3615(4) 0.0356(17) Uani 1 1 d .
O2 O 0.0546(4) 1.0355(4) 0.3373(3) 0.0395(12) Uani 1 1 d .
Cl1 Cl 0.29044(18) 1.18526(17) 0.24119(13) 0.0563(6) Uani 1 1 d .
Cl2 Cl 0.40779(19) 1.0869(2) 0.40808(16) 0.0744(8) Uani 1 1 d .
Cl3 Cl 0.3288(2) 0.9672(2) 0.54148(14) 0.0778(8) Uani 1 1 d .
Cl4 Cl 0.13742(19) 0.93868(19) 0.50802(12) 0.0632(7) Uani 1 1 d .
O3 O -0.0210(4) 1.1666(3) 0.1457(3) 0.0393(13) Uani 1 1 d .
C25 C 0.0249(6) 1.1142(5) 0.0958(4) 0.0366(17) Uani 1 1 d .
C26 C 0.0180(6) 1.1467(6) 0.0146(4) 0.0396(19) Uani 1 1 d .
C27 C 0.0706(6) 1.0822(6) -0.0272(4) 0.042(2) Uani 1 1 d .
C28 C 0.1298(6) 0.9864(6) 0.0097(5) 0.0423(19) Uani 1 1 d .
C29 C 0.1366(6) 0.9546(5) 0.0924(4) 0.0368(18) Uani 1 1 d .
C30 C 0.0860(5) 1.0189(5) 0.1339(4) 0.0345(17) Uani 1 1 d .
O4 O 0.0872(4) 1.0005(3) 0.2128(3) 0.0364(12) Uani 1 1 d .
Cl5 Cl -0.05364(18) 1.26667(17) -0.02965(13) 0.0646(7) Uani 1 1 d .
Cl6 Cl 0.06304(19) 1.1210(2) -0.12914(12) 0.0647(7) Uani 1 1 d .
Cl7 Cl 0.19454(18) 0.90698(19) -0.04345(13) 0.0598(6) Uani 1 1 d .
Cl8 Cl 0.21010(17) 0.83587(15) 0.14017(13) 0.0519(5) Uani 1 1 d .
O5 O -0.0774(4) 1.0598(4) 0.2490(3) 0.0383(12) Uani 1 1 d .
C31 C -0.1637(6) 1.1256(5) 0.2631(4) 0.0344(17) Uani 1 1 d .
C32 C -0.2519(6) 1.1165(6) 0.2654(4) 0.0408(19) Uani 1 1 d .
C33 C -0.3352(6) 1.1928(7) 0.2797(4) 0.046(2) Uani 1 1 d .
C34 C -0.3285(6) 1.2739(6) 0.2903(4) 0.046(2) Uani 1 1 d .
C35 C -0.2360(6) 1.2817(6) 0.2868(4) 0.0413(19) Uani 1 1 d .
C36 C -0.1546(6) 1.2059(5) 0.2735(4) 0.0351(17) Uani 1 1 d .
O6 O -0.0623(4) 1.2024(4) 0.2678(3) 0.0417(13) Uani 1 1 d .
Cl9 Cl -0.25785(18) 1.01521(19) 0.25173(15) 0.0646(7) Uani 1 1 d .
Cl10 Cl -0.44860(17) 1.1857(2) 0.28148(15) 0.0736(8) Uani 1 1 d .
Cl11 Cl -0.42969(19) 1.3688(2) 0.30650(16) 0.0786(8) Uani 1 1 d .
Cl12 Cl -0.22514(18) 1.38426(16) 0.29492(14) 0.0604(6) Uani 1 1 d .
P2 P 0.56207(17) 0.67753(15) 0.16025(13) 0.0444(5) Uani 1 1 d .
O7 O 0.6659(4) 0.6956(4) 0.1775(3) 0.0472(14) Uani 1 1 d .
C37 C 0.7052(6) 0.6526(5) 0.2514(4) 0.0421(19) Uani 1 1 d .
C38 C 0.7914(7) 0.6480(6) 0.2815(5) 0.056(2) Uani 1 1 d .
C39 C 0.8219(7) 0.6001(6) 0.3607(5) 0.059(3) Uani 1 1 d .
C40 C 0.7644(8) 0.5606(6) 0.4075(5) 0.063(3) Uani 1 1 d .
C41 C 0.6761(8) 0.5644(6) 0.3779(5) 0.054(2) Uani 1 1 d .
C42 C 0.6486(7) 0.6094(6) 0.2979(5) 0.048(2) Uani 1 1 d .
O8 O 0.5696(4) 0.6166(4) 0.2588(3) 0.0518(15) Uani 1 1 d .
Cl13 Cl 0.8567(2) 0.7035(2) 0.22108(16) 0.0905(10) Uani 1 1 d .
Cl14 Cl 0.9317(2) 0.5909(2) 0.39915(17) 0.0920(10) Uani 1 1 d .
Cl15 Cl 0.8004(3) 0.5056(2) 0.50635(14) 0.0913(10) Uani 1 1 d .
Cl16 Cl 0.6049(3) 0.5136(2) 0.43422(15) 0.0879(9) Uani 1 1 d .
O9 O 0.4619(4) 0.6546(4) 0.1456(3) 0.0460(14) Uani 1 1 d .
C43 C 0.4887(6) 0.5698(5) 0.1269(4) 0.0366(18) Uani 1 1 d .
C44 C 0.4256(6) 0.5305(5) 0.1122(4) 0.0356(17) Uani 1 1 d .
C45 C 0.4650(6) 0.4402(6) 0.0974(4) 0.042(2) Uani 1 1 d .
C46 C 0.5673(6) 0.3950(5) 0.0910(4) 0.0407(19) Uani 1 1 d .
C47 C 0.6299(6) 0.4375(5) 0.1030(4) 0.0368(18) Uani 1 1 d .
C48 C 0.5890(6) 0.5248(5) 0.1219(4) 0.0383(18) Uani 1 1 d .
O10 O 0.6394(4) 0.5757(4) 0.1363(3) 0.0428(13) Uani 1 1 d .
Cl17 Cl 0.30024(16) 0.59402(17) 0.11285(13) 0.0564(6) Uani 1 1 d .
Cl18 Cl 0.38875(19) 0.38650(17) 0.08306(14) 0.0618(6) Uani 1 1 d .
Cl19 Cl 0.61516(19) 0.28490(16) 0.07023(14) 0.0613(6) Uani 1 1 d .
Cl20 Cl 0.75447(16) 0.38537(16) 0.09403(12) 0.0534(6) Uani 1 1 d .
O11 O 0.4846(4) 0.7792(4) 0.1853(3) 0.0533(15) Uani 1 1 d .
C49 C 0.4469(6) 0.8541(6) 0.1205(6) 0.053(2) Uani 1 1 d .
C50 C 0.3766(7) 0.9440(7) 0.1203(7) 0.061(3) Uani 1 1 d .
C51 C 0.3445(7) 1.0148(7) 0.0494(9) 0.072(3) Uani 1 1 d .
C52 C 0.3829(7) 0.9946(6) -0.0181(7) 0.066(3) Uani 1 1 d .
C53 C 0.4565(6) 0.9030(6) -0.0193(6) 0.054(2) Uani 1 1 d .
C54 C 0.4864(6) 0.8340(6) 0.0522(6) 0.048(2) Uani 1 1 d .
O12 O 0.5554(4) 0.7420(4) 0.0647(3) 0.0472(14) Uani 1 1 d .
Cl21 Cl 0.3277(2) 0.9639(2) 0.2066(2) 0.0901(10) Uani 1 1 d .
Cl22 Cl 0.2567(2) 1.12808(18) 0.0480(3) 0.1096(14) Uani 1 1 d .
Cl23 Cl 0.3423(2) 1.08280(19) -0.1070(2) 0.1057(13) Uani 1 1 d .
Cl24 Cl 0.5075(2) 0.87637(18) -0.10243(15) 0.0711(8) Uani 1 1 d .
C55 C 0.8857(19) 0.5568(18) -0.0925(13) 0.232(7) Uani 1 1 d D
H13 H 0.9561 0.5355 -0.0907 0.348 Uiso 1 1 calc R
H14 H 0.8564 0.6084 -0.1392 0.348 Uiso 1 1 calc R
H15 H 0.8686 0.5038 -0.0928 0.348 Uiso 1 1 calc R
N3 N 0.8360(18) 0.6024(18) 0.0478(12) 0.232(7) Uani 1 1 d D
C58 C 0.6253(14) 0.8553(14) 0.3487(12) 0.177(4) Uani 1 1 d D
N4 N 0.6919(12) 0.8180(11) 0.3919(9) 0.177(4) Uani 1 1 d D
C57 C 0.5510(13) 0.9107(12) 0.2879(10) 0.177(4) Uani 1 1 d D
H16 H 0.5771 0.9017 0.2386 0.265 Uiso 1 1 calc R
H17 H 0.5277 0.9778 0.2866 0.265 Uiso 1 1 calc R
H18 H 0.4974 0.8904 0.2966 0.265 Uiso 1 1 calc R
N5 N 0.3462(14) 0.7459(16) 0.4592(15) 0.232(6) Uani 1 1 d D
C59 C 0.5197(15) 0.7403(17) 0.4997(15) 0.232(6) Uani 1 1 d D
H19 H 0.5088 0.7727 0.5405 0.347 Uiso 1 1 calc R
H20 H 0.5500 0.7697 0.4579 0.347 Uiso 1 1 calc R
H21 H 0.5622 0.6733 0.5205 0.347 Uiso 1 1 calc R
C60 C 0.4213(15) 0.749(2) 0.4682(18) 0.232(6) Uani 1 1 d D
C56 C 0.847(2) 0.593(2) -0.0203(14) 0.232(7) Uani 1 1 d D

loop_
_atom_site_aniso_label
_atom_site_aniso_U_11
_atom_site_aniso_U_22
_atom_site_aniso_U_33
_atom_site_aniso_U_23
_atom_site_aniso_U_13
_atom_site_aniso_U_12
C61 0.097(8) 0.061(7) 0.064(7) -0.001(5) 0.015(6) -0.038(6)
C1 0.081(7) 0.046(6) 0.047(5) -0.005(4) 0.007(5) -0.027(6)
C2 0.071(7) 0.053(6) 0.072(7) -0.006(5) -0.008(6) -0.018(6)
C3 0.080(8) 0.068(7) 0.067(7) -0.019(5) 0.004(6) -0.036(7)
C4 0.084(8) 0.069(7) 0.051(6) -0.019(5) 0.023(5) -0.040(7)
C5 0.065(7) 0.079(8) 0.069(7) -0.025(6) 0.016(6) -0.014(6)
C6 0.076(8) 0.089(9) 0.072(7) -0.033(6) 0.013(6) -0.040(7)
C62 0.106(9) 0.085(8) 0.073(7) -0.039(6) 0.045(7) -0.049(8)
N6 0.087(7) 0.056(5) 0.073(6) -0.035(5) 0.029(5) -0.025(5)
C8 0.085(8) 0.072(7) 0.056(6) -0.029(5) 0.018(6) -0.029(6)
C9 0.076(7) 0.058(6) 0.058(6) -0.023(5) 0.008(5) -0.024(6)
C10 0.069(6) 0.053(6) 0.048(5) -0.031(4) 0.009(5) -0.018(5)
C11 0.080(7) 0.060(6) 0.062(6) -0.023(5) 0.003(6) -0.023(6)
C12 0.077(7) 0.073(7) 0.076(8) -0.039(6) 0.012(6) -0.031(6)
C13 0.076(7) 0.047(5) 0.046(5) -0.018(4) 0.003(5) -0.021(5)
C14 0.078(7) 0.062(6) 0.047(6) -0.010(5) -0.004(5) -0.024(6)
C15 0.070(7) 0.066(7) 0.058(6) -0.007(5) 0.001(5) -0.030(6)
N7 0.087(6) 0.041(4) 0.059(5) -0.009(4) 0.000(5) -0.025(5)
C17 0.090(8) 0.039(5) 0.067(7) -0.005(5) -0.004(6) -0.015(6)
C18 0.072(7) 0.049(6) 0.062(6) -0.012(5) 0.003(5) -0.012(5)
P1 0.0392(11) 0.0314(10) 0.0314(10) -0.0117(8) 0.0034(8) -0.0102(9)
O1 0.043(3) 0.034(3) 0.035(3) -0.009(2) 0.003(2) -0.015(2)
C19 0.046(5) 0.030(4) 0.037(4) -0.017(3) 0.010(4) -0.017(4)
C20 0.058(5) 0.040(5) 0.043(5) -0.032(4) 0.012(4) -0.022(4)
C21 0.052(5) 0.060(5) 0.033(4) -0.030(4) 0.013(4) -0.023(4)
C22 0.044(5) 0.056(5) 0.035(4) -0.020(4) -0.003(4) -0.012(4)
C23 0.053(5) 0.040(5) 0.036(4) -0.021(3) 0.006(4) -0.017(4)
C24 0.040(4) 0.035(4) 0.036(4) -0.023(3) 0.006(3) -0.012(4)
O2 0.043(3) 0.039(3) 0.035(3) -0.009(2) 0.002(2) -0.016(3)
Cl1 0.0676(15) 0.0563(14) 0.0615(14) -0.0265(11) 0.0194(11) -0.0364(12)
Cl2 0.0607(15) 0.101(2) 0.0785(18) -0.0344(15) -0.0011(13) -0.0436(16)
Cl3 0.0792(18) 0.106(2) 0.0457(13) -0.0120(14) -0.0177(13) -0.0383(17)
Cl4 0.0774(16) 0.0752(17) 0.0386(12) -0.0061(11) 0.0037(11) -0.0383(14)
O3 0.040(3) 0.030(3) 0.038(3) -0.006(2) -0.003(2) -0.006(2)
C25 0.038(4) 0.032(4) 0.034(4) -0.010(3) -0.001(3) -0.009(4)
C26 0.038(4) 0.044(5) 0.034(4) -0.007(3) -0.001(3) -0.016(4)
C27 0.049(5) 0.063(6) 0.020(4) -0.007(4) 0.007(3) -0.031(5)
C28 0.037(4) 0.045(5) 0.050(5) -0.020(4) 0.003(4) -0.017(4)
C29 0.040(4) 0.034(4) 0.039(4) -0.011(3) -0.003(3) -0.016(4)
C30 0.037(4) 0.029(4) 0.041(4) -0.015(3) 0.002(3) -0.013(3)
O4 0.041(3) 0.028(3) 0.032(3) -0.008(2) 0.001(2) -0.005(2)
Cl5 0.0656(15) 0.0505(13) 0.0504(13) 0.0057(10) -0.0071(11) -0.0070(12)
Cl6 0.0722(16) 0.0882(18) 0.0327(11) -0.0108(11) 0.0049(11) -0.0349(15)
Cl7 0.0640(15) 0.0729(16) 0.0541(13) -0.0375(12) 0.0202(11) -0.0281(13)
Cl8 0.0577(13) 0.0337(11) 0.0595(13) -0.0159(9) 0.0075(11) -0.0119(10)
O5 0.041(3) 0.034(3) 0.042(3) -0.018(2) 0.005(2) -0.012(3)
C31 0.040(4) 0.038(4) 0.020(3) -0.010(3) 0.007(3) -0.009(4)
C32 0.046(5) 0.053(5) 0.025(4) -0.011(3) 0.007(3) -0.021(4)
C33 0.047(5) 0.068(6) 0.019(4) -0.008(4) 0.008(3) -0.020(5)
C34 0.046(5) 0.053(5) 0.020(4) -0.009(3) 0.008(3) -0.003(4)
C35 0.053(5) 0.041(5) 0.020(4) -0.012(3) 0.009(3) -0.008(4)
C36 0.040(4) 0.039(4) 0.019(3) -0.011(3) 0.010(3) -0.008(4)
O6 0.040(3) 0.033(3) 0.051(3) -0.019(2) 0.005(3) -0.010(3)
Cl9 0.0657(15) 0.0738(17) 0.0735(16) -0.0288(13) 0.0111(12) -0.0423(14)
Cl10 0.0457(13) 0.104(2) 0.0643(16) -0.0145(14) 0.0051(12) -0.0285(14)
Cl11 0.0540(15) 0.0770(18) 0.0723(17) -0.0216(14) 0.0137(13) 0.0065(14)
Cl12 0.0721(16) 0.0397(12) 0.0581(14) -0.0214(10) -0.0040(12) -0.0053(11)
P2 0.0505(13) 0.0336(11) 0.0453(12) -0.0135(9) -0.0036(10) -0.0106(10)
O7 0.054(3) 0.041(3) 0.041(3) -0.005(3) -0.008(3) -0.017(3)
C37 0.055(5) 0.030(4) 0.038(4) -0.013(3) 0.000(4) -0.011(4)
C38 0.065(6) 0.042(5) 0.055(6) -0.004(4) -0.013(5) -0.019(5)
C39 0.079(7) 0.044(5) 0.043(5) -0.012(4) -0.014(5) -0.012(5)
C40 0.110(8) 0.038(5) 0.035(5) -0.007(4) -0.017(5) -0.023(5)
C41 0.087(7) 0.041(5) 0.037(5) -0.023(4) 0.008(5) -0.024(5)
C42 0.060(6) 0.037(5) 0.045(5) -0.018(4) -0.001(4) -0.014(4)
O8 0.063(4) 0.046(3) 0.043(3) -0.010(3) 0.004(3) -0.021(3)
Cl13 0.087(2) 0.107(2) 0.0719(18) 0.0210(16) -0.0300(15) -0.0591(19)
Cl14 0.097(2) 0.102(2) 0.0673(17) -0.0035(16) -0.0366(16) -0.0379(19)
Cl15 0.160(3) 0.0731(18) 0.0363(13) -0.0085(12) -0.0167(16) -0.045(2)
Cl16 0.141(3) 0.094(2) 0.0510(15) -0.0244(14) 0.0291(16) -0.068(2)
O9 0.042(3) 0.040(3) 0.055(3) -0.025(3) 0.004(3) -0.008(3)
C43 0.049(5) 0.034(4) 0.024(4) -0.015(3) 0.005(3) -0.010(4)
C44 0.053(5) 0.040(4) 0.015(3) -0.017(3) 0.005(3) -0.014(4)
C45 0.062(6) 0.047(5) 0.023(4) -0.014(3) 0.000(4) -0.023(4)
C46 0.060(5) 0.031(4) 0.023(4) -0.011(3) 0.003(4) -0.008(4)
C47 0.053(5) 0.037(4) 0.015(3) -0.013(3) 0.006(3) -0.009(4)
C48 0.048(5) 0.035(4) 0.027(4) -0.013(3) 0.002(3) -0.009(4)
O10 0.044(3) 0.032(3) 0.046(3) -0.011(2) -0.002(3) -0.009(3)
Cl17 0.0486(13) 0.0631(15) 0.0568(13) -0.0192(11) 0.0094(10) -0.0204(12)
Cl18 0.0768(16) 0.0558(14) 0.0644(15) -0.0199(11) 0.0035(12) -0.0361(13)
Cl19 0.0840(17) 0.0371(12) 0.0602(14) -0.0217(10) 0.0064(12) -0.0166(12)
Cl20 0.0514(13) 0.0483(13) 0.0458(12) -0.0152(10) 0.0066(10) -0.0038(11)
O11 0.055(4) 0.040(3) 0.064(4) -0.025(3) -0.005(3) -0.009(3)
C49 0.044(5) 0.029(5) 0.087(7) -0.025(5) -0.010(5) -0.010(4)
C50 0.046(5) 0.041(5) 0.107(8) -0.040(5) -0.005(5) -0.014(5)
C51 0.042(6) 0.036(5) 0.142(11) -0.028(7) -0.020(7) -0.013(5)
C52 0.049(6) 0.028(5) 0.113(9) 0.004(5) -0.031(6) -0.019(4)
C53 0.046(5) 0.036(5) 0.080(7) -0.008(4) -0.019(5) -0.020(4)
C54 0.038(5) 0.031(4) 0.071(6) -0.010(4) -0.017(4) -0.010(4)
O12 0.049(3) 0.030(3) 0.049(3) -0.008(2) -0.009(3) -0.004(3)
Cl21 0.0582(16) 0.0776(19) 0.149(3) -0.080(2) 0.0030(17) -0.0103(15)
Cl22 0.0535(16) 0.0367(14) 0.228(4) -0.0393(19) -0.031(2) -0.0019(12)
Cl23 0.0812(19) 0.0464(15) 0.160(3) 0.0288(17) -0.054(2) -0.0255(14)
Cl24 0.0795(17) 0.0580(15) 0.0698(16) 0.0072(12) -0.0212(14) -0.0346(14)
C55 0.273(15) 0.275(15) 0.176(15) -0.019(16) 0.008(16) -0.162(13)
N3 0.273(15) 0.275(15) 0.176(15) -0.019(16) 0.008(16) -0.162(13)
C58 0.182(11) 0.149(9) 0.171(11) -0.057(8) -0.082(7) -0.020(8)
N4 0.182(11) 0.149(9) 0.171(11) -0.057(8) -0.082(7) -0.020(8)
C57 0.182(11) 0.149(9) 0.171(11) -0.057(8) -0.082(7) -0.020(8)
N5 0.171(15) 0.206(12) 0.325(17) -0.123(12) -0.048(14) -0.046(13)
C59 0.171(15) 0.206(12) 0.325(17) -0.123(12) -0.048(14) -0.046(13)
C60 0.171(15) 0.206(12) 0.325(17) -0.123(12) -0.048(14) -0.046(13)
C56 0.273(15) 0.275(15) 0.176(15) -0.019(16) 0.008(16) -0.162(13)

loop_
_atom_type_symbol
_atom_type_description
_atom_type_scat_dispersion_real
_atom_type_scat_dispersion_imag
_atom_type_scat_source
C C 0.0033 0.0016 'International Tables Vol C Tables 4.2.6.8 and 6.1.1.4'
H H 0.0000 0.0000 'International Tables Vol C Tables 4.2.6.8 and 6.1.1.4'
N N 0.0061 0.0033 'International Tables Vol C Tables 4.2.6.8 and 6.1.1.4'
O O 0.0106 0.0060 'International Tables Vol C Tables 4.2.6.8 and 6.1.1.4'
P P 0.1023 0.0942 'International Tables Vol C Tables 4.2.6.8 and 6.1.1.4'
Cl Cl 0.1484 0.1585 'International Tables Vol C Tables 4.2.6.8 and 6.1.1.4'

loop_
_geom_angle_atom_site_label_1
_geom_angle_atom_site_label_2
_geom_angle_atom_site_label_3
_geom_angle
_geom_angle_site_symmetry_1
_geom_angle_site_symmetry_3
_geom_angle_publ_flag
N7 C61 C1 107.3(8) 2_566 . yes
N7 C61 H22 110.2 2_566 . no
C1 C61 H22 110.2 . . no
N7 C61 H23 110.2 2_566 . no
C1 C61 H23 110.2 . . no
H22 C61 H23 108.5 . . no
C2 C1 C6 118.8(10) . . yes
C2 C1 C61 120.4(10) . . yes
C6 C1 C61 120.7(10) . . yes
C1 C2 C3 121.9(10) . . yes
C1 C2 H1 119.1 . . no
C3 C2 H1 119.1 . . no
C2 C3 C4 120.3(10) . . yes
C2 C3 H2 119.9 . . no
C4 C3 H2 119.9 . . no
C5 C4 C3 118.1(10) . . yes
C5 C4 C62 121.6(11) . . yes
C3 C4 C62 120.3(10) . . yes
C4 C5 C6 121.0(11) . . yes
C4 C5 H3 119.5 . . no
C6 C5 H3 119.5 . . no
C1 C6 C5 119.9(10) . . yes
C1 C6 H4 120.0 . . no
C5 C6 H4 120.0 . . no
N6 C62 C4 109.6(8) . . yes
N6 C62 H24 109.7 . . no
C4 C62 H24 109.7 . . no
N6 C62 H25 109.7 . . no
C4 C62 H25 109.7 . . no
H24 C62 H25 108.2 . . no
C12 N6 C8 122.0(9) . . yes
C12 N6 C62 117.2(10) . . yes
C8 N6 C62 120.8(10) . . yes
N6 C8 C9 119.1(10) . . yes
N6 C8 H5 120.5 . . no
C9 C8 H5 120.5 . . no
C8 C9 C10 121.8(10) . . yes
C8 C9 H6 119.1 . . no
C10 C9 H6 119.1 . . no
C11 C10 C9 116.7(9) . . yes
C11 C10 C13 120.4(9) . . yes
C9 C10 C13 122.7(9) . . yes
C12 C11 C10 120.0(10) . . yes
C12 C11 H7 120.0 . . no
C10 C11 H7 120.0 . . no
N6 C12 C11 120.2(10) . . yes
N6 C12 H8 119.9 . . no
C11 C12 H8 119.9 . . no
C14 C13 C18 117.3(9) . . yes
C14 C13 C10 119.9(8) . . yes
C18 C13 C10 122.4(9) . . yes
C15 C14 C13 120.9(9) . . yes
C15 C14 H9 119.5 . . no
C13 C14 H9 119.5 . . no
N7 C15 C14 120.0(10) . . yes
N7 C15 H10 120.0 . . no
C14 C15 H10 120.0 . . no
C17 N7 C15 120.8(9) . . yes
C17 N7 C61 121.9(9) . 2_566 yes
C15 N7 C61 116.9(9) . 2_566 yes
N7 C17 C18 121.6(9) . . yes
N7 C17 H11 119.2 . . no
C18 C17 H11 119.2 . . no
C17 C18 C13 118.9(10) . . yes
C17 C18 H12 120.5 . . no
C13 C18 H12 120.5 . . no
O3 P1 O4 91.6(3) . . yes
O3 P1 O5 94.2(3) . . yes
O4 P1 O5 87.8(3) . . yes
O3 P1 O6 87.9(3) . . yes
O4 P1 O6 178.2(3) . . yes
O5 P1 O6 90.5(3) . . yes
O3 P1 O1 88.0(2) . . yes
O4 P1 O1 92.8(3) . . yes
O5 P1 O1 177.7(3) . . yes
O6 P1 O1 88.9(3) . . yes
O3 P1 O2 177.7(3) . . yes
O4 P1 O2 88.2(3) . . yes
O5 P1 O2 88.0(2) . . yes
O6 P1 O2 92.3(3) . . yes
O1 P1 O2 89.8(2) . . yes
C19 O1 P1 112.4(4) . . yes
O1 C19 C24 112.9(6) . . yes
O1 C19 C20 126.1(7) . . yes
C24 C19 C20 121.0(7) . . yes
C19 C20 C21 118.3(7) . . yes
C19 C20 Cl1 119.5(6) . . yes
C21 C20 Cl1 122.2(6) . . yes
C22 C21 C20 120.0(7) . . yes
C22 C21 Cl2 120.4(6) . . yes
C20 C21 Cl2 119.5(6) . . yes
C21 C22 C23 121.8(7) . . yes
C21 C22 Cl3 120.0(6) . . yes
C23 C22 Cl3 118.3(6) . . yes
C24 C23 C22 117.9(7) . . yes
C24 C23 Cl4 119.8(6) . . yes
C22 C23 Cl4 122.2(6) . . yes
O2 C24 C23 126.2(7) . . yes
O2 C24 C19 112.9(6) . . yes
C23 C24 C19 120.9(7) . . yes
C24 O2 P1 111.9(4) . . yes
C25 O3 P1 111.5(4) . . yes
O3 C25 C26 126.7(7) . . yes
O3 C25 C30 113.1(6) . . yes
C26 C25 C30 120.2(8) . . yes
C27 C26 C25 118.6(7) . . yes
C27 C26 Cl5 122.8(6) . . yes
C25 C26 Cl5 118.6(7) . . yes
C26 C27 C28 121.8(7) . . yes
C26 C27 Cl6 119.5(6) . . yes
C28 C27 Cl6 118.7(7) . . yes
C27 C28 C29 118.9(8) . . yes
C27 C28 Cl7 121.2(6) . . yes
C29 C28 Cl7 119.9(6) . . yes
C30 C29 C28 119.2(7) . . yes
C30 C29 Cl8 120.8(6) . . yes
C28 C29 Cl8 120.0(6) . . yes
O4 C30 C29 126.3(6) . . yes
O4 C30 C25 112.6(7) . . yes
C29 C30 C25 121.1(7) . . yes
C30 O4 P1 111.2(4) . . yes
C31 O5 P1 111.8(5) . . yes
O5 C31 C32 125.0(7) . . yes
O5 C31 C36 112.4(7) . . yes
C32 C31 C36 122.6(8) . . yes
C31 C32 C33 117.6(8) . . yes
C31 C32 Cl9 120.1(7) . . yes
C33 C32 Cl9 122.3(6) . . yes
C34 C33 C32 121.1(8) . . yes
C34 C33 Cl10 119.5(7) . . yes
C32 C33 Cl10 119.4(7) . . yes
C33 C34 C35 120.0(8) . . yes
C33 C34 Cl11 122.0(7) . . yes
C35 C34 Cl11 118.1(7) . . yes
C36 C35 C34 118.3(7) . . yes
C36 C35 Cl12 120.0(6) . . yes
C34 C35 Cl12 121.6(6) . . yes
O6 C36 C31 114.0(7) . . yes
O6 C36 C35 125.6(7) . . yes
C31 C36 C35 120.4(7) . . yes
C36 O6 P1 110.7(5) . . yes
O10 P2 O9 91.5(3) . . yes
O10 P2 O11 179.4(3) . . yes
O9 P2 O11 88.5(3) . . yes
O10 P2 O12 89.1(3) . . yes
O9 P2 O12 93.5(3) . . yes
O11 P2 O12 91.4(3) . . yes
O10 P2 O7 86.8(3) . . yes
O9 P2 O7 177.5(3) . . yes
O11 P2 O7 93.1(3) . . yes
O12 P2 O7 88.4(3) . . yes
O10 P2 O8 92.9(3) . . yes
O9 P2 O8 88.5(3) . . yes
O11 P2 O8 86.5(3) . . yes
O12 P2 O8 177.1(3) . . yes
O7 P2 O8 89.7(3) . . yes
C37 O7 P2 112.5(5) . . yes
O7 C37 C38 126.3(8) . . yes
O7 C37 C42 112.4(7) . . yes
C38 C37 C42 121.3(7) . . yes
C37 C38 C39 118.9(8) . . yes
C37 C38 Cl13 118.7(6) . . yes
C39 C38 Cl13 122.3(7) . . yes
C40 C39 C38 120.0(9) . . yes
C40 C39 Cl14 120.4(7) . . yes
C38 C39 Cl14 119.7(8) . . yes
C39 C40 C41 122.0(8) . . yes
C39 C40 Cl15 119.6(8) . . yes
C41 C40 Cl15 118.4(8) . . yes
C42 C41 C40 117.3(8) . . yes
C42 C41 Cl16 119.9(7) . . yes
C40 C41 Cl16 122.8(7) . . yes
O8 C42 C37 113.8(7) . . yes
O8 C42 C41 125.7(8) . . yes
C37 C42 C41 120.5(8) . . yes
C42 O8 P2 111.4(5) . . yes
C43 O9 P2 111.3(5) . . yes
O9 C43 C44 125.6(7) . . yes
O9 C43 C48 113.0(7) . . yes
C44 C43 C48 121.5(7) . . yes
C43 C44 C45 118.7(7) . . yes
C43 C44 Cl17 119.4(6) . . yes
C45 C44 Cl17 121.9(6) . . yes
C44 C45 C46 119.6(7) . . yes
C44 C45 Cl18 120.1(7) . . yes
C46 C45 Cl18 120.3(6) . . yes
C47 C46 C45 120.8(7) . . yes
C47 C46 Cl19 119.7(6) . . yes
C45 C46 Cl19 119.5(6) . . yes
C48 C47 C46 118.1(7) . . yes
C48 C47 Cl20 120.0(6) . . yes
C46 C47 Cl20 121.9(6) . . yes
O10 C48 C43 113.1(7) . . yes
O10 C48 C47 125.8(7) . . yes
C43 C48 C47 121.1(7) . . yes
C48 O10 P2 110.9(5) . . yes
C49 O11 P2 110.4(6) . . yes
O11 C49 C50 124.6(10) . . yes
O11 C49 C54 114.0(8) . . yes
C50 C49 C54 121.3(9) . . yes
C49 C50 C51 118.7(10) . . yes
C49 C50 Cl21 119.3(8) . . yes
C51 C50 Cl21 121.9(8) . . yes
C52 C51 C50 119.8(10) . . yes
C52 C51 Cl22 120.8(9) . . yes
C50 C51 Cl22 119.4(11) . . yes
C51 C52 C53 122.5(9) . . yes
C51 C52 Cl23 119.9(9) . . yes
C53 C52 Cl23 117.6(10) . . yes
C54 C53 C52 116.3(10) . . yes
C54 C53 Cl24 120.2(7) . . yes
C52 C53 Cl24 123.5(8) . . yes
O12 C54 C53 126.2(9) . . yes
O12 C54 C49 112.5(7) . . yes
C53 C54 C49 121.3(9) . . yes
C54 O12 P2 110.9(6) . . yes
C56 C55 H13 109.5 . . no
C56 C55 H14 109.5 . . no
H13 C55 H14 109.5 . . no
C56 C55 H15 109.5 . . no
H13 C55 H15 109.5 . . no
H14 C55 H15 109.5 . . no
N4 C58 C57 170(3) . . yes
C58 C57 H16 109.5 . . no
C58 C57 H17 109.5 . . no
H16 C57 H17 109.5 . . no
C58 C57 H18 109.5 . . no
H16 C57 H18 109.5 . . no
H17 C57 H18 109.5 . . no
C60 C59 H19 109.5 . . no
C60 C59 H20 109.5 . . no
H19 C59 H20 109.5 . . no
C60 C59 H21 109.5 . . no
H19 C59 H21 109.5 . . no
H20 C59 H21 109.5 . . no
N5 C60 C59 167(4) . . yes
N3 C56 C55 165(3) . . yes

loop_
_geom_bond_atom_site_label_1
_geom_bond_atom_site_label_2
_geom_bond_distance
_geom_bond_site_symmetry_2
_geom_bond_publ_flag
C61 N7 1.493(13) 2_566 yes
C61 C1 1.516(14) . yes
C61 H22 0.9700 . no
C61 H23 0.9700 . no
C1 C2 1.358(13) . yes
C1 C6 1.362(14) . yes
C2 C3 1.372(14) . yes
C2 H1 0.9300 . no
C3 C4 1.384(14) . yes
C3 H2 0.9300 . no
C4 C5 1.364(14) . yes
C4 C62 1.520(14) . yes
C5 C6 1.406(15) . yes
C5 H3 0.9300 . no
C6 H4 0.9300 . no
C62 N6 1.507(13) . yes
C62 H24 0.9700 . no
C62 H25 0.9700 . no
N6 C12 1.321(13) . yes
N6 C8 1.348(13) . yes
C8 C9 1.358(13) . yes
C8 H5 0.9300 . no
C9 C10 1.391(12) . yes
C9 H6 0.9300 . no
C10 C11 1.389(13) . yes
C10 C13 1.483(13) . yes
C11 C12 1.388(14) . yes
C11 H7 0.9300 . no
C12 H8 0.9300 . no
C13 C14 1.377(13) . yes
C13 C18 1.399(12) . yes
C14 C15 1.364(13) . yes
C14 H9 0.9300 . no
C15 N7 1.335(11) . yes
C15 H10 0.9300 . no
N7 C17 1.316(13) . yes
N7 C61 1.493(13) 2_566 yes
C17 C18 1.370(14) . yes
C17 H11 0.9300 . no
C18 H12 0.9300 . no
P1 O3 1.694(5) . yes
P1 O4 1.703(5) . yes
P1 O5 1.712(5) . yes
P1 O6 1.718(6) . yes
P1 O1 1.725(5) . yes
P1 O2 1.733(5) . yes
O1 C19 1.346(8) . yes
C19 C24 1.390(10) . yes
C19 C20 1.392(10) . yes
C20 C21 1.397(11) . yes
C20 Cl1 1.714(8) . yes
C21 C22 1.372(11) . yes
C21 Cl2 1.719(8) . yes
C22 C23 1.405(11) . yes
C22 Cl3 1.736(8) . yes
C23 C24 1.371(10) . yes
C23 Cl4 1.717(8) . yes
C24 O2 1.352(8) . yes
O3 C25 1.342(9) . yes
C25 C26 1.386(10) . yes
C25 C30 1.392(10) . yes
C26 C27 1.376(11) . yes
C26 Cl5 1.722(8) . yes
C27 C28 1.386(11) . yes
C27 Cl6 1.737(7) . yes
C28 C29 1.410(10) . yes
C28 Cl7 1.715(9) . yes
C29 C30 1.362(10) . yes
C29 Cl8 1.727(8) . yes
C30 O4 1.349(8) . yes
O5 C31 1.348(9) . yes
C31 C32 1.368(10) . yes
C31 C36 1.374(10) . yes
C32 C33 1.405(12) . yes
C32 Cl9 1.701(9) . yes
C33 C34 1.372(12) . yes
C33 Cl10 1.727(8) . yes
C34 C35 1.421(11) . yes
C34 Cl11 1.719(9) . yes
C35 C36 1.379(11) . yes
C35 Cl12 1.719(8) . yes
C36 O6 1.349(9) . yes
P2 O10 1.701(6) . yes
P2 O9 1.703(6) . yes
P2 O11 1.709(6) . yes
P2 O12 1.709(6) . yes
P2 O7 1.723(6) . yes
P2 O8 1.737(6) . yes
O7 C37 1.334(9) . yes
C37 C38 1.372(11) . yes
C37 C42 1.394(11) . yes
C38 C39 1.397(11) . yes
C38 Cl13 1.714(9) . yes
C39 C40 1.377(14) . yes
C39 Cl14 1.726(10) . yes
C40 C41 1.401(13) . yes
C40 Cl15 1.730(8) . yes
C41 C42 1.398(11) . yes
C41 Cl16 1.707(10) . yes
C42 O8 1.332(9) . yes
O9 C43 1.352(9) . yes
C43 C44 1.372(10) . yes
C43 C48 1.378(11) . yes
C44 C45 1.391(11) . yes
C44 Cl17 1.723(8) . yes
C45 C46 1.409(11) . yes
C45 Cl18 1.713(8) . yes
C46 C47 1.390(11) . yes
C46 Cl19 1.716(8) . yes
C47 C48 1.382(10) . yes
C47 Cl20 1.715(8) . yes
C48 O10 1.361(9) . yes
O11 C49 1.349(10) . yes
C49 C50 1.376(12) . yes
C49 C54 1.379(13) . yes
C50 C51 1.386(15) . yes
C50 Cl21 1.715(11) . yes
C51 C52 1.362(16) . yes
C51 Cl22 1.724(11) . yes
C52 C53 1.417(14) . yes
C52 Cl23 1.733(10) . yes
C53 C54 1.379(11) . yes
C53 Cl24 1.702(11) . yes
C54 O12 1.358(9) . yes
C55 C56 1.528(17) . yes
C55 H13 0.9600 . no
C55 H14 0.9600 . no
C55 H15 0.9600 . no
N3 C56 1.249(17) . yes
C58 N4 1.123(13) . yes
C58 C57 1.400(14) . yes
C57 H16 0.9600 . no
C57 H17 0.9600 . no
C57 H18 0.9600 . no
N5 C60 1.151(16) . yes
C59 C60 1.523(16) . yes
C59 H19 0.9600 . no
C59 H20 0.9600 . no
C59 H21 0.9600 . no

loop_
_geom_torsion_atom_site_label_1
_geom_torsion_atom_site_label_2
_geom_torsion_atom_site_label_3
_geom_torsion_atom_site_label_4
_geom_torsion
_geom_torsion_site_symmetry_1
_geom_torsion_site_symmetry_4
_geom_torsion_publ_flag
N7 C61 C1 C2 66.4(11) 2_566 . yes
N7 C61 C1 C6 -112.1(11) 2_566 . yes
C6 C1 C2 C3 1.9(15) . . yes
C61 C1 C2 C3 -176.6(9) . . yes
C1 C2 C3 C4 -0.6(16) . . yes
C2 C3 C4 C5 -0.9(15) . . yes
C2 C3 C4 C62 179.8(9) . . yes
C3 C4 C5 C6 1.1(15) . . yes
C62 C4 C5 C6 -179.6(9) . . yes
C2 C1 C6 C5 -1.7(15) . . yes
C61 C1 C6 C5 176.9(9) . . yes
C4 C5 C6 C1 0.2(16) . . yes
C5 C4 C62 N6 114.6(11) . . yes
C3 C4 C62 N6 -66.2(13) . . yes
C4 C62 N6 C12 -76.4(12) . . yes
C4 C62 N6 C8 103.1(11) . . yes
C12 N6 C8 C9 2.8(15) . . yes
C62 N6 C8 C9 -176.6(9) . . yes
N6 C8 C9 C10 0.8(16) . . yes
C8 C9 C10 C11 -3.7(14) . . yes
C8 C9 C10 C13 171.2(9) . . yes
C9 C10 C11 C12 3.1(14) . . yes
C13 C10 C11 C12 -171.9(9) . . yes
C8 N6 C12 C11 -3.4(15) . . yes
C62 N6 C12 C11 176.1(9) . . yes
C10 C11 C12 N6 0.2(16) . . yes
C11 C10 C13 C14 147.0(10) . . yes
C9 C10 C13 C14 -27.6(14) . . yes
C11 C10 C13 C18 -25.0(14) . . yes
C9 C10 C13 C18 160.3(9) . . yes
C18 C13 C14 C15 4.0(15) . . yes
C10 C13 C14 C15 -168.5(9) . . yes
C13 C14 C15 N7 1.5(16) . . yes
C14 C15 N7 C17 -7.1(15) . . yes
C14 C15 N7 C61 165.6(9) . 2_566 yes
C15 N7 C17 C18 6.8(16) . . yes
C61 N7 C17 C18 -165.5(9) 2_566 . yes
N7 C17 C18 C13 -1.0(16) . . yes
C14 C13 C18 C17 -4.2(14) . . yes
C10 C13 C18 C17 168.0(9) . . yes
O3 P1 O1 C19 -177.0(5) . . yes
O4 P1 O1 C19 -85.5(5) . . yes
O6 P1 O1 C19 95.0(5) . . yes
O2 P1 O1 C19 2.7(5) . . yes
P1 O1 C19 C24 -3.6(8) . . yes
P1 O1 C19 C20 175.8(6) . . yes
O1 C19 C20 C21 178.6(7) . . yes
C24 C19 C20 C21 -2.1(11) . . yes
O1 C19 C20 Cl1 -2.2(11) . . yes
C24 C19 C20 Cl1 177.2(6) . . yes
C19 C20 C21 C22 -0.7(12) . . yes
Cl1 C20 C21 C22 -180.0(7) . . yes
C19 C20 C21 Cl2 179.4(6) . . yes
Cl1 C20 C21 Cl2 0.1(10) . . yes
C20 C21 C22 C23 2.1(13) . . yes
Cl2 C21 C22 C23 -178.0(7) . . yes
C20 C21 C22 Cl3 -177.7(6) . . yes
Cl2 C21 C22 Cl3 2.2(11) . . yes
C21 C22 C23 C24 -0.6(13) . . yes
Cl3 C22 C23 C24 179.2(6) . . yes
C21 C22 C23 Cl4 -177.8(7) . . yes
Cl3 C22 C23 Cl4 2.0(10) . . yes
C22 C23 C24 O2 178.0(7) . . yes
Cl4 C23 C24 O2 -4.7(11) . . yes
C22 C23 C24 C19 -2.2(12) . . yes
Cl4 C23 C24 C19 175.0(6) . . yes
O1 C19 C24 O2 2.8(9) . . yes
C20 C19 C24 O2 -176.6(7) . . yes
O1 C19 C24 C23 -176.9(7) . . yes
C20 C19 C24 C23 3.6(12) . . yes
C23 C24 O2 P1 179.0(7) . . yes
C19 C24 O2 P1 -0.7(8) . . yes
O4 P1 O2 C24 91.7(5) . . yes
O5 P1 O2 C24 179.6(5) . . yes
O6 P1 O2 C24 -90.0(5) . . yes
O1 P1 O2 C24 -1.1(5) . . yes
O4 P1 O3 C25 -2.8(5) . . yes
O5 P1 O3 C25 -90.7(5) . . yes
O6 P1 O3 C25 178.9(5) . . yes
O1 P1 O3 C25 89.9(5) . . yes
P1 O3 C25 C26 -175.7(6) . . yes
P1 O3 C25 C30 2.8(8) . . yes
O3 C25 C26 C27 -179.9(7) . . yes
C30 C25 C26 C27 1.6(11) . . yes
O3 C25 C26 Cl5 1.7(11) . . yes
C30 C25 C26 Cl5 -176.8(6) . . yes
C25 C26 C27 C28 0.0(11) . . yes
Cl5 C26 C27 C28 178.4(6) . . yes
C25 C26 C27 Cl6 179.9(6) . . yes
Cl5 C26 C27 Cl6 -1.8(9) . . yes
C26 C27 C28 C29 -0.5(11) . . yes
Cl6 C27 C28 C29 179.7(5) . . yes
C26 C27 C28 Cl7 179.8(6) . . yes
Cl6 C27 C28 Cl7 -0.1(9) . . yes
C27 C28 C29 C30 -0.8(11) . . yes
Cl7 C28 C29 C30 179.0(6) . . yes
C27 C28 C29 Cl8 -179.7(6) . . yes
Cl7 C28 C29 Cl8 0.0(9) . . yes
C28 C29 C30 O4 -177.9(7) . . yes
Cl8 C29 C30 O4 1.0(10) . . yes
C28 C29 C30 C25 2.5(11) . . yes
Cl8 C29 C30 C25 -178.6(6) . . yes
O3 C25 C30 O4 -1.2(9) . . yes
C26 C25 C30 O4 177.4(6) . . yes
O3 C25 C30 C29 178.4(6) . . yes
C26 C25 C30 C29 -2.9(11) . . yes
C29 C30 O4 P1 179.4(6) . . yes
C25 C30 O4 P1 -0.9(7) . . yes
O3 P1 O4 C30 2.1(5) . . yes
O5 P1 O4 C30 96.3(5) . . yes
O1 P1 O4 C30 -85.9(5) . . yes
O2 P1 O4 C30 -175.6(5) . . yes
O3 P1 O5 C31 -81.4(5) . . yes
O4 P1 O5 C31 -172.8(4) . . yes
O6 P1 O5 C31 6.6(5) . . yes
O2 P1 O5 C31 98.9(5) . . yes
P1 O5 C31 C32 173.7(6) . . yes
P1 O5 C31 C36 -4.9(7) . . yes
O5 C31 C32 C33 -179.0(6) . . yes
C36 C31 C32 C33 -0.5(10) . . yes
O5 C31 C32 Cl9 1.3(10) . . yes
C36 C31 C32 Cl9 179.8(5) . . yes
C31 C32 C33 C34 0.5(10) . . yes
Cl9 C32 C33 C34 -179.8(6) . . yes
C31 C32 C33 Cl10 178.9(5) . . yes
Cl9 C32 C33 Cl10 -1.4(9) . . yes
C32 C33 C34 C35 0.1(11) . . yes
Cl10 C33 C34 C35 -178.3(5) . . yes
C32 C33 C34 Cl11 179.1(5) . . yes
Cl10 C33 C34 Cl11 0.7(9) . . yes
C33 C34 C35 C36 -0.7(10) . . yes
Cl11 C34 C35 C36 -179.7(5) . . yes
C33 C34 C35 Cl12 176.7(5) . . yes
Cl11 C34 C35 Cl12 -2.3(8) . . yes
O5 C31 C36 O6 -0.2(8) . . yes
C32 C31 C36 O6 -178.8(6) . . yes
O5 C31 C36 C35 178.6(6) . . yes
C32 C31 C36 C35 -0.1(10) . . yes
C34 C35 C36 O6 179.3(6) . . yes
Cl12 C35 C36 O6 1.8(10) . . yes
C34 C35 C36 C31 0.7(10) . . yes
Cl12 C35 C36 C31 -176.8(5) . . yes
C31 C36 O6 P1 5.2(7) . . yes
C35 C36 O6 P1 -173.5(6) . . yes
O3 P1 O6 C36 87.6(5) . . yes
O5 P1 O6 C36 -6.6(5) . . yes
O1 P1 O6 C36 175.6(5) . . yes
O2 P1 O6 C36 -94.7(5) . . yes
O10 P2 O7 C37 -89.0(5) . . yes
O11 P2 O7 C37 90.4(6) . . yes
O12 P2 O7 C37 -178.3(5) . . yes
O8 P2 O7 C37 3.9(6) . . yes
P2 O7 C37 C38 175.1(7) . . yes
P2 O7 C37 C42 -4.3(8) . . yes
O7 C37 C38 C39 179.8(8) . . yes
C42 C37 C38 C39 -0.9(13) . . yes
O7 C37 C38 Cl13 1.1(13) . . yes
C42 C37 C38 Cl13 -179.6(7) . . yes
C37 C38 C39 C40 -1.7(14) . . yes
Cl13 C38 C39 C40 176.9(8) . . yes
C37 C38 C39 Cl14 178.4(7) . . yes
Cl13 C38 C39 Cl14 -2.9(12) . . yes
C38 C39 C40 C41 1.8(15) . . yes
Cl14 C39 C40 C41 -178.3(7) . . yes
C38 C39 C40 Cl15 -177.4(7) . . yes
Cl14 C39 C40 Cl15 2.4(12) . . yes
C39 C40 C41 C42 0.7(14) . . yes
Cl15 C40 C41 C42 179.9(7) . . yes
C39 C40 C41 Cl16 178.4(8) . . yes
Cl15 C40 C41 Cl16 -2.4(11) . . yes
O7 C37 C42 O8 2.4(10) . . yes
C38 C37 C42 O8 -177.0(8) . . yes
O7 C37 C42 C41 -177.2(7) . . yes
C38 C37 C42 C41 3.4(13) . . yes
C40 C41 C42 O8 177.3(8) . . yes
Cl16 C41 C42 O8 -0.6(12) . . yes
C40 C41 C42 C37 -3.2(12) . . yes
Cl16 C41 C42 C37 179.0(7) . . yes
C37 C42 O8 P2 0.6(9) . . yes
C41 C42 O8 P2 -179.8(7) . . yes
O10 P2 O8 C42 84.3(6) . . yes
O9 P2 O8 C42 175.8(6) . . yes
O11 P2 O8 C42 -95.6(6) . . yes
O7 P2 O8 C42 -2.5(6) . . yes
O10 P2 O9 C43 2.8(5) . . yes
O11 P2 O9 C43 -176.6(5) . . yes
O12 P2 O9 C43 92.1(5) . . yes
O8 P2 O9 C43 -90.0(5) . . yes
P2 O9 C43 C44 179.5(6) . . yes
P2 O9 C43 C48 -1.9(7) . . yes
O9 C43 C44 C45 -176.9(6) . . yes
C48 C43 C44 C45 4.5(10) . . yes
O9 C43 C44 Cl17 2.9(10) . . yes
C48 C43 C44 Cl17 -175.6(5) . . yes
C43 C44 C45 C46 -5.5(10) . . yes
Cl17 C44 C45 C46 174.7(5) . . yes
C43 C44 C45 Cl18 177.1(5) . . yes
Cl17 C44 C45 Cl18 -2.7(9) . . yes
C44 C45 C46 C47 3.0(10) . . yes
Cl18 C45 C46 C47 -179.6(5) . . yes
C44 C45 C46 Cl19 -178.4(5) . . yes
Cl18 C45 C46 Cl19 -1.0(8) . . yes
C45 C46 C47 C48 0.5(10) . . yes
Cl19 C46 C47 C48 -178.2(5) . . yes
C45 C46 C47 Cl20 -178.9(5) . . yes
Cl19 C46 C47 Cl20 2.5(8) . . yes
O9 C43 C48 O10 -0.4(9) . . yes
C44 C43 C48 O10 178.3(6) . . yes
O9 C43 C48 C47 -179.8(6) . . yes
C44 C43 C48 C47 -1.1(11) . . yes
C46 C47 C48 O10 179.3(6) . . yes
Cl20 C47 C48 O10 -1.4(10) . . yes
C46 C47 C48 C43 -1.5(10) . . yes
Cl20 C47 C48 C43 177.9(5) . . yes
C43 C48 O10 P2 2.5(7) . . yes
C47 C48 O10 P2 -178.2(6) . . yes
O9 P2 O10 C48 -3.0(5) . . yes
O12 P2 O10 C48 -96.5(5) . . yes
O7 P2 O10 C48 175.1(5) . . yes
O8 P2 O10 C48 85.5(5) . . yes
O9 P2 O11 C49 -85.5(5) . . yes
O12 P2 O11 C49 7.9(5) . . yes
O7 P2 O11 C49 96.4(5) . . yes
O8 P2 O11 C49 -174.1(5) . . yes
P2 O11 C49 C50 175.0(7) . . yes
P2 O11 C49 C54 -6.2(8) . . yes
O11 C49 C50 C51 179.7(8) . . yes
C54 C49 C50 C51 1.0(12) . . yes
O11 C49 C50 Cl21 -3.0(11) . . yes
C54 C49 C50 Cl21 178.3(6) . . yes
C49 C50 C51 C52 -0.2(13) . . yes
Cl21 C50 C51 C52 -177.5(7) . . yes
C49 C50 C51 Cl22 -179.8(6) . . yes
Cl21 C50 C51 Cl22 2.9(11) . . yes
C50 C51 C52 C53 -0.9(13) . . yes
Cl22 C51 C52 C53 178.7(6) . . yes
C50 C51 C52 Cl23 179.6(6) . . yes
Cl22 C51 C52 Cl23 -0.8(11) . . yes
C51 C52 C53 C54 1.2(12) . . yes
Cl23 C52 C53 C54 -179.3(6) . . yes
C51 C52 C53 Cl24 -178.7(7) . . yes
Cl23 C52 C53 Cl24 0.8(10) . . yes
C52 C53 C54 O12 179.9(7) . . yes
Cl24 C53 C54 O12 -0.2(11) . . yes
C52 C53 C54 C49 -0.5(11) . . yes
Cl24 C53 C54 C49 179.4(6) . . yes
O11 C49 C54 O12 0.3(10) . . yes
C50 C49 C54 O12 179.1(7) . . yes
O11 C49 C54 C53 -179.4(7) . . yes
C50 C49 C54 C53 -0.6(12) . . yes
C53 C54 O12 P2 -174.5(6) . . yes
C49 C54 O12 P2 5.8(8) . . yes
O10 P2 O12 C54 172.3(5) . . yes
O9 P2 O12 C54 80.8(5) . . yes
O11 P2 O12 C54 -7.8(5) . . yes
O7 P2 O12 C54 -100.9(5) . . yes
